data_4327538
loop_
_publ_author_name
'Jide Xu'
'Brendon O'Sulliva'
'Kenneth N. Raymond'

_publ_contact_author
;
Kenneth N. Raymond
Department of Chemistry
University of California
Berkeley, CA  94720-1460
;
_publ_contact_author_email raymond@socrates.berkeley.edu
_publ_contact_author_fax 510-486-5283
_publ_contact_author_phone 510-642-7219
_publ_section_title
;
 Hexadentate Hydroxypyridonate Iron Chelators Based on TREN-Me-3,2-HOPO:
 Variation of Cap Size1
;
_journal_name_full 'Inorganic Chemistry'
_journal_page_first 6731
_journal_page_last 6742
_journal_paper_doi 10.1021/ic025610+
_journal_volume 41
_journal_year 2002
_chemical_formula_structural
;
Fe (C30 H36 N7 O0), C3 H7 N O, C4 H10 O
;
_chemical_formula_sum 'C37 H53 Fe N8 O11'
_chemical_formula_weight 841.74
_chemical_name_systematic
; 
 ? 
;
_space_group_IT_number 2
_symmetry_cell_setting triclinic
_symmetry_Int_Tables_number 2
_symmetry_space_group_name_Hall '-P 1'
_symmetry_space_group_name_H-M 'P -1'
_atom_sites_solution_hydrogens geom
_atom_sites_solution_primary direct
_atom_sites_solution_secondary difmap
_audit_creation_method SHELXL-97
_cell_angle_alpha 86.8570(10)
_cell_angle_beta 88.4140(10)
_cell_angle_gamma 70.1240(10)
_cell_formula_units_Z 2
_cell_length_a 11.4891(2)
_cell_length_b 12.3583(2)
_cell_length_c 15.0473(2)
_cell_measurement_reflns_used 5353
_cell_measurement_temperature 163(2)
_cell_measurement_theta_max 23.26
_cell_measurement_theta_min 3.00
_cell_volume 2006.12(6)
_computing_cell_refinement
; 
SMART (Siemens, 1995) SAINT (Siemens, 1995) 
;
_computing_data_collection 'SMART (Siemens, 1995)'
_computing_data_reduction
; 
SAINT (Siemens, 1995) XPREP (Siemens, 1995) 
;
_computing_structure_refinement 'SHELXL-97 (Sheldrick, 1997)'
_computing_structure_solution 'SHELXS-97 (Sheldrick, 1990)'
_diffrn_ambient_temperature 163(2)
_diffrn_measured_fraction_theta_full 0.967
_diffrn_measured_fraction_theta_max 0.967
_diffrn_measurement_device '3 circle diffractometer'
_diffrn_measurement_method 'omega scans with profile analysis'
_diffrn_radiation_detector 'CCD area detector'
_diffrn_radiation_monochromator graphite
_diffrn_radiation_source 'fine-focus sealed tube'
_diffrn_radiation_type MoK\a
_diffrn_radiation_wavelength 0.71073
_diffrn_reflns_av_R_equivalents 0.0209
_diffrn_reflns_av_sigmaI/netI 0.0422
_diffrn_reflns_limit_h_max 12
_diffrn_reflns_limit_h_min -12
_diffrn_reflns_limit_k_max 13
_diffrn_reflns_limit_k_min -12
_diffrn_reflns_limit_l_max 12
_diffrn_reflns_limit_l_min -16
_diffrn_reflns_number 8320
_diffrn_reflns_theta_full 23.26
_diffrn_reflns_theta_max 23.26
_diffrn_reflns_theta_min 2.09
_diffrn_standards_decay_% 0
_diffrn_standards_interval_count 0
_diffrn_standards_interval_time 0
_diffrn_standards_number 0
_exptl_absorpt_coefficient_mu 0.564
_exptl_absorpt_correction_T_max 0.903
_exptl_absorpt_correction_T_min 0.806
_exptl_absorpt_correction_type empirical
_exptl_crystal_colour red_black
_exptl_crystal_density_diffrn 1.289
_exptl_crystal_description plate
_exptl_crystal_F_000 808
_exptl_crystal_size_max 0.30
_exptl_crystal_size_mid 0.17
_exptl_crystal_size_min 0.08
_refine_diff_density_max 0.401
_refine_diff_density_min -0.391
_refine_diff_density_rms 0.061
_refine_ls_extinction_coef 0.0019(7)
_refine_ls_extinction_expression Fc^*^=kFc[1+0.001xFc^2^\l^3^/sin(2\q)]^-1/4^
_refine_ls_extinction_method SHELXL
_refine_ls_goodness_of_fit_ref 1.076
_refine_ls_hydrogen_treatment mixed
_refine_ls_matrix_type full
_refine_ls_number_parameters 521
_refine_ls_number_reflns 5581
_refine_ls_number_restraints 0
_refine_ls_restrained_S_all 1.076
_refine_ls_R_factor_all 0.0596
_refine_ls_R_factor_gt 0.0480
_refine_ls_shift/su_max 0.000
_refine_ls_shift/su_mean 0.000
_refine_ls_structure_factor_coef Fsqd
_refine_ls_weighting_details 'calc w=1/[\s^2^(Fo^2^)+(0.0483P)^2^+2.9755P] where P=(Fo^2^+2Fc^2^)/3'
_refine_ls_weighting_scheme calc
_refine_ls_wR_factor_gt 0.1115
_refine_ls_wR_factor_ref 0.1210
_reflns_number_gt 4801
_reflns_number_total 5581
_reflns_threshold_expression >2sigma(I)
_cod_data_source_file ic0256102B-2_s1_1.cif
_cod_data_source_block FeTRPN-Me-3,2-HOPO
_cod_original_cell_volume 2006.12(5)
_cod_database_code 4327538

loop_
_symmetry_equiv_pos_as_xyz
'x, y, z'
'-x, -y, -z'

loop_
_atom_site_label
_atom_site_type_symbol
_atom_site_fract_x
_atom_site_fract_y
_atom_site_fract_z
_atom_site_U_iso_or_equiv
_atom_site_adp_type
_atom_site_occupancy
_atom_site_symmetry_multiplicity
_atom_site_calc_flag
_atom_site_refinement_flags
_atom_site_disorder_assembly
_atom_site_disorder_group
Fe Fe 0.28636(4) 0.31026(4) 0.13794(3) 0.01892(16) Uani 1 1 d . . .
O1A O 0.31701(19) 0.30370(18) 0.00177(14) 0.0227(5) Uani 1 1 d . . .
O2A O 0.44992(19) 0.18577(18) 0.13225(14) 0.0228(5) Uani 1 1 d . . .
O1B O 0.13539(19) 0.45196(18) 0.10760(14) 0.0217(5) Uani 1 1 d . . .
O2B O 0.34521(19) 0.43417(18) 0.17661(14) 0.0223(5) Uani 1 1 d . . .
O1C O 0.17317(19) 0.21388(18) 0.12625(15) 0.0232(5) Uani 1 1 d . . .
O2C O 0.26982(19) 0.26318(18) 0.26563(14) 0.0231(5) Uani 1 1 d . . .
O3A O 0.8069(2) -0.0493(2) 0.07819(16) 0.0349(6) Uani 1 1 d . . .
O3B O 0.3750(2) 0.7342(2) 0.28761(17) 0.0328(6) Uani 1 1 d . . .
O3C O 0.2155(3) 0.1093(2) 0.51772(17) 0.0437(7) Uani 1 1 d . . .
N1A N 0.4513(2) 0.2017(2) -0.10394(18) 0.0228(6) Uani 1 1 d . . .
N2A N 0.6540(3) 0.0066(2) 0.18222(18) 0.0284(7) Uani 1 1 d . . .
H2AA H 0.5750 0.0335 0.1895 0.034 Uiso 1 1 calc R . .
N1B N 0.0615(2) 0.6489(2) 0.10987(17) 0.0216(6) Uani 1 1 d . . .
N2B N 0.4718(3) 0.5442(2) 0.2678(2) 0.0301(7) Uani 1 1 d . . .
H2BA H 0.4749 0.4871 0.2365 0.036 Uiso 1 1 calc R . .
N1C N 0.0871(2) 0.0972(2) 0.20628(19) 0.0249(6) Uani 1 1 d . . .
N2C N 0.3149(3) 0.2193(3) 0.44743(19) 0.0317(7) Uani 1 1 d . . .
H2CA H 0.3302 0.2493 0.3975 0.038 Uiso 1 1 calc R . .
N00 N 0.5665(3) 0.2308(2) 0.40194(18) 0.0263(6) Uani 1 1 d . . .
C1A C 0.3680(3) 0.2689(3) -0.1756(2) 0.0298(8) Uani 1 1 d . . .
H1AA H 0.4042 0.2436 -0.2324 0.052(12) Uiso 1 1 calc R . .
H1AB H 0.3564 0.3492 -0.1716 0.053(13) Uiso 1 1 calc R . .
H1AC H 0.2895 0.2576 -0.1694 0.042(11) Uiso 1 1 calc R . .
C2A C 0.4172(3) 0.2241(3) -0.0186(2) 0.0203(7) Uani 1 1 d . . .
C3A C 0.4953(3) 0.1561(3) 0.0517(2) 0.0205(7) Uani 1 1 d . . .
C4A C 0.6060(3) 0.0722(3) 0.0308(2) 0.0208(7) Uani 1 1 d . . .
C5A C 0.6358(3) 0.0538(3) -0.0599(2) 0.0249(8) Uani 1 1 d . . .
H5AA H 0.7093 -0.0031 -0.0752 0.030 Uiso 1 1 calc R . .
C6A C 0.5604(3) 0.1164(3) -0.1251(2) 0.0265(8) Uani 1 1 d . . .
H6AA H 0.5821 0.1021 -0.1844 0.032 Uiso 1 1 calc R . .
C7A C 0.6983(3) 0.0041(3) 0.0994(2) 0.0242(8) Uani 1 1 d . . .
C8A C 0.7302(3) -0.0330(3) 0.2619(2) 0.0312(8) Uani 1 1 d . . .
H8AA H 0.8155 -0.0723 0.2446 0.037 Uiso 1 1 calc R . .
H8AB H 0.7014 -0.0870 0.2974 0.037 Uiso 1 1 calc R . .
C9A C 0.7223(3) 0.0691(3) 0.3165(2) 0.0300(8) Uani 1 1 d . . .
H9AA H 0.7520 0.1224 0.2810 0.036 Uiso 1 1 calc R . .
H9AB H 0.7749 0.0425 0.3681 0.036 Uiso 1 1 calc R . .
C10A C 0.5886(3) 0.1314(3) 0.3470(2) 0.0269(8) Uani 1 1 d . . .
H10A H 0.5378 0.1569 0.2943 0.028(9) Uiso 1 1 calc R . .
H10B H 0.5597 0.0758 0.3801 0.015(8) Uiso 1 1 calc R . .
C1B C -0.0532(3) 0.6522(3) 0.0677(2) 0.0280(8) Uani 1 1 d . . .
H1BA H -0.1071 0.7307 0.0599 0.044(11) Uiso 1 1 calc R . .
H1BB H -0.0933 0.6095 0.1048 0.052(12) Uiso 1 1 calc R . .
H1BC H -0.0342 0.6186 0.0107 0.042(11) Uiso 1 1 calc R . .
C2B C 0.1504(3) 0.5459(3) 0.1268(2) 0.0191(7) Uani 1 1 d . . .
C3B C 0.2635(3) 0.5404(3) 0.1684(2) 0.0203(7) Uani 1 1 d . . .
C4B C 0.2755(3) 0.6400(3) 0.1977(2) 0.0238(7) Uani 1 1 d . . .
C5B C 0.1786(3) 0.7456(3) 0.1780(2) 0.0278(8) Uani 1 1 d . . .
H5BA H 0.1861 0.8141 0.1952 0.033 Uiso 1 1 calc R . .
C6B C 0.0758(3) 0.7488(3) 0.1350(2) 0.0281(8) Uani 1 1 d . . .
H6BA H 0.0142 0.8192 0.1223 0.034 Uiso 1 1 calc R . .
C7B C 0.3791(3) 0.6439(3) 0.2539(2) 0.0250(8) Uani 1 1 d . . .
C8B C 0.5672(3) 0.5278(3) 0.3334(2) 0.0311(8) Uani 1 1 d . . .
H8BA H 0.5515 0.5986 0.3639 0.037 Uiso 1 1 calc R . .
H8BB H 0.6470 0.5098 0.3036 0.037 Uiso 1 1 calc R . .
C9B C 0.5703(3) 0.4311(3) 0.4009(2) 0.0319(8) Uani 1 1 d . . .
H9BA H 0.4874 0.4437 0.4240 0.038 Uiso 1 1 calc R . .
H9BB H 0.6222 0.4326 0.4502 0.038 Uiso 1 1 calc R . .
C10B C 0.6195(3) 0.3130(3) 0.3613(2) 0.0291(8) Uani 1 1 d . . .
H10C H 0.6022 0.3217 0.2980 0.035 Uiso 1 1 calc R . .
H10D H 0.7087 0.2823 0.3681 0.035 Uiso 1 1 calc R . .
C1C C 0.0243(3) 0.0820(3) 0.1269(3) 0.0345(9) Uani 1 1 d . . .
H1CA H -0.0206 0.0305 0.1415 0.052 Uiso 1 1 calc R . .
H1CB H 0.0845 0.0503 0.0813 0.052 Uiso 1 1 calc R . .
H1CC H -0.0322 0.1552 0.1057 0.052 Uiso 1 1 calc R . .
C2C C 0.1558(3) 0.1665(3) 0.2006(2) 0.0221(7) Uani 1 1 d . . .
C3C C 0.2104(3) 0.1894(3) 0.2802(2) 0.0230(7) Uani 1 1 d . . .
C4C C 0.1938(3) 0.1372(3) 0.3604(2) 0.0275(8) Uani 1 1 d . . .
C5C C 0.1221(3) 0.0635(3) 0.3616(2) 0.0317(8) Uani 1 1 d . . .
H5CA H 0.1107 0.0268 0.4150 0.038 Uiso 1 1 calc R . .
C6C C 0.0703(3) 0.0456(3) 0.2874(2) 0.0319(9) Uani 1 1 d . . .
H6CA H 0.0225 -0.0021 0.2905 0.038 Uiso 1 1 calc R . .
C7C C 0.2426(3) 0.1545(3) 0.4483(2) 0.0300(8) Uani 1 1 d . . .
C8C C 0.3688(3) 0.2407(3) 0.5285(2) 0.0354(9) Uani 1 1 d . . .
H8CA H 0.3173 0.2327 0.5789 0.042 Uiso 1 1 calc R . .
H8CB H 0.3680 0.3195 0.5250 0.042 Uiso 1 1 calc R . .
C9C C 0.5015(3) 0.1601(3) 0.5455(2) 0.0334(9) Uani 1 1 d . . .
H9CA H 0.5176 0.1549 0.6088 0.040 Uiso 1 1 calc R . .
H9CB H 0.5094 0.0836 0.5277 0.040 Uiso 1 1 calc R . .
C10C C 0.5987(3) 0.1994(3) 0.4955(2) 0.0310(8) Uani 1 1 d . . .
H10E H 0.6064 0.2653 0.5238 0.037 Uiso 1 1 calc R . .
H10F H 0.6782 0.1380 0.4991 0.037 Uiso 1 1 calc R . .
N1S N 0.0638(4) 0.6447(4) 0.3940(3) 0.0659(12) Uani 1 1 d . . .
O1S O -0.0828(4) 0.6422(4) 0.2968(3) 0.0914(13) Uani 1 1 d . . .
C1S1 C -0.0378(4) 0.6910(5) 0.3462(3) 0.0602(13) Uani 1 1 d . . .
H1SA H -0.0791 0.7695 0.3511 0.072 Uiso 1 1 calc R . .
C1S2 C 0.1406(7) 0.5239(6) 0.3903(5) 0.115(3) Uani 1 1 d . . .
H1SB H 0.2095 0.5079 0.4295 0.172 Uiso 1 1 calc R . .
H1SC H 0.1704 0.5079 0.3306 0.172 Uiso 1 1 calc R . .
H1SD H 0.0924 0.4764 0.4085 0.172 Uiso 1 1 calc R . .
C1S3 C 0.1084(6) 0.7175(7) 0.4459(5) 0.115(3) Uani 1 1 d . . .
H1SE H 0.1822 0.6713 0.4765 0.173 Uiso 1 1 calc R . .
H1SF H 0.0461 0.7554 0.4885 0.173 Uiso 1 1 calc R . .
H1SG H 0.1264 0.7742 0.4071 0.173 Uiso 1 1 calc R . .
O2S1 O -0.2010(7) 0.3546(5) 0.1902(5) 0.055(2) Uiso 0.512(10) 1 d P A 1
C2S1 C -0.0846(8) 0.3690(7) 0.3119(6) 0.049(3) Uiso 0.512(10) 1 d P A 1
C2S3 C -0.2390(9) 0.3883(8) 0.0954(7) 0.054(3) Uiso 0.512(10) 1 d P A 1
O2S2 O -0.2668(10) 0.3598(7) 0.1595(6) 0.086(3) Uiso 0.488(10) 1 d P A 2
C2S5 C -0.4124(11) 0.4412(10) 0.0378(8) 0.072(4) Uiso 0.488(10) 1 d P A 2
C2S6 C -0.1664(11) 0.3923(10) 0.1328(8) 0.069(3) Uiso 0.488(10) 1 d P A 2
C2S2 C -0.1100(4) 0.4009(4) 0.2201(4) 0.0645(14) Uani 1 1 d . . .
C2S4 C -0.3220(6) 0.3264(6) 0.0769(4) 0.0837(18) Uani 1 1 d . . .

loop_
_atom_site_aniso_label
_atom_site_aniso_U_11
_atom_site_aniso_U_22
_atom_site_aniso_U_33
_atom_site_aniso_U_23
_atom_site_aniso_U_13
_atom_site_aniso_U_12
Fe 0.0172(3) 0.0170(3) 0.0208(3) -0.00235(18) -0.00267(18) -0.00310(19)
O1A 0.0184(12) 0.0212(12) 0.0247(12) -0.0010(9) -0.0041(9) -0.0013(10)
O2A 0.0225(12) 0.0221(12) 0.0199(12) -0.0026(9) -0.0032(9) -0.0018(10)
O1B 0.0192(11) 0.0193(12) 0.0253(12) -0.0031(9) -0.0049(9) -0.0042(9)
O2B 0.0190(11) 0.0179(12) 0.0277(13) -0.0025(9) -0.0056(9) -0.0027(10)
O1C 0.0218(12) 0.0224(12) 0.0247(13) -0.0019(10) -0.0058(9) -0.0059(10)
O2C 0.0222(12) 0.0235(12) 0.0254(12) -0.0024(10) -0.0024(10) -0.0096(10)
O3A 0.0220(14) 0.0361(15) 0.0347(14) -0.0015(11) -0.0040(11) 0.0059(11)
O3B 0.0305(14) 0.0226(13) 0.0456(16) -0.0057(11) -0.0129(11) -0.0078(11)
O3C 0.0628(19) 0.0511(17) 0.0267(15) 0.0085(13) -0.0037(13) -0.0330(15)
N1A 0.0207(14) 0.0233(15) 0.0225(15) -0.0017(12) -0.0030(12) -0.0046(12)
N2A 0.0211(15) 0.0291(16) 0.0272(17) -0.0007(13) -0.0068(12) 0.0021(12)
N1B 0.0173(14) 0.0221(15) 0.0243(15) -0.0022(12) -0.0043(11) -0.0050(12)
N2B 0.0248(16) 0.0227(16) 0.0418(18) -0.0061(13) -0.0130(13) -0.0050(13)
N1C 0.0216(15) 0.0220(15) 0.0317(17) -0.0030(12) -0.0024(12) -0.0078(12)
N2C 0.0368(17) 0.0442(19) 0.0200(16) -0.0007(13) -0.0002(13) -0.0213(15)
N00 0.0305(16) 0.0280(16) 0.0219(15) -0.0022(12) -0.0011(12) -0.0116(13)
C1A 0.028(2) 0.033(2) 0.0208(19) -0.0002(15) -0.0037(15) -0.0001(16)
C2A 0.0162(17) 0.0194(17) 0.0249(19) 0.0002(14) -0.0025(13) -0.0058(14)
C3A 0.0191(17) 0.0175(17) 0.0248(18) -0.0029(14) -0.0005(14) -0.0059(14)
C4A 0.0176(16) 0.0177(17) 0.0267(18) -0.0016(14) -0.0036(14) -0.0051(14)
C5A 0.0211(17) 0.0236(18) 0.0265(19) -0.0056(14) -0.0012(14) -0.0026(14)
C6A 0.0269(19) 0.0283(19) 0.0216(18) -0.0056(15) 0.0030(15) -0.0054(15)
C7A 0.0256(19) 0.0182(17) 0.0267(19) -0.0032(14) -0.0051(15) -0.0040(15)
C8A 0.030(2) 0.0267(19) 0.030(2) 0.0032(15) -0.0085(16) -0.0004(16)
C9A 0.0286(19) 0.032(2) 0.0269(19) 0.0037(15) -0.0076(15) -0.0063(16)
C10A 0.0306(19) 0.0250(19) 0.0237(19) 0.0005(15) -0.0045(15) -0.0075(15)
C1B 0.0183(17) 0.0224(19) 0.040(2) 0.0000(16) -0.0106(15) -0.0014(15)
C2B 0.0185(16) 0.0197(18) 0.0170(16) -0.0003(13) -0.0016(13) -0.0037(14)
C3B 0.0186(16) 0.0194(18) 0.0197(17) -0.0002(13) -0.0026(13) -0.0026(14)
C4B 0.0236(18) 0.0240(18) 0.0247(18) -0.0031(14) -0.0010(14) -0.0088(15)
C5B 0.031(2) 0.0158(17) 0.035(2) -0.0033(15) -0.0068(16) -0.0054(15)
C6B 0.0248(19) 0.0190(18) 0.036(2) -0.0023(15) -0.0075(16) -0.0011(14)
C7B 0.0240(18) 0.0223(19) 0.0289(19) -0.0021(15) -0.0032(15) -0.0078(15)
C8B 0.0259(19) 0.0274(19) 0.040(2) -0.0041(16) -0.0122(16) -0.0078(15)
C9B 0.033(2) 0.031(2) 0.030(2) -0.0056(16) -0.0009(16) -0.0089(16)
C10B 0.0286(19) 0.030(2) 0.0272(19) -0.0012(15) 0.0011(15) -0.0079(16)
C1C 0.032(2) 0.033(2) 0.042(2) -0.0023(17) -0.0090(17) -0.0151(17)
C2C 0.0183(17) 0.0151(16) 0.029(2) -0.0028(14) -0.0024(14) -0.0002(14)
C3C 0.0190(17) 0.0194(17) 0.0284(19) -0.0031(14) 0.0004(14) -0.0033(14)
C4C 0.0258(19) 0.0284(19) 0.0270(19) 0.0009(15) 0.0007(15) -0.0079(15)
C5C 0.036(2) 0.031(2) 0.030(2) 0.0044(16) -0.0010(16) -0.0149(17)
C6C 0.033(2) 0.027(2) 0.040(2) 0.0010(16) 0.0031(17) -0.0168(16)
C7C 0.030(2) 0.031(2) 0.029(2) -0.0008(16) -0.0020(16) -0.0102(16)
C8C 0.037(2) 0.051(2) 0.0243(19) -0.0056(17) -0.0004(16) -0.0227(19)
C9C 0.048(2) 0.037(2) 0.0196(19) -0.0003(16) -0.0040(16) -0.0199(18)
C10C 0.036(2) 0.034(2) 0.0240(19) -0.0029(15) -0.0054(16) -0.0117(17)
N1S 0.052(2) 0.075(3) 0.053(2) 0.001(2) -0.009(2) 0.002(2)
O1S 0.112(3) 0.099(3) 0.072(3) -0.014(2) -0.024(2) -0.045(3)
C1S1 0.059(3) 0.062(3) 0.053(3) -0.002(2) -0.013(2) -0.012(3)
C1S2 0.107(5) 0.086(5) 0.100(5) 0.023(4) 0.009(4) 0.029(4)
C1S3 0.076(4) 0.177(8) 0.095(5) -0.035(5) -0.020(4) -0.041(5)
C2S2 0.038(3) 0.051(3) 0.105(4) -0.004(3) 0.016(3) -0.017(2)
C2S4 0.103(5) 0.094(4) 0.070(4) -0.008(3) -0.007(3) -0.053(4)

loop_
_atom_type_symbol
_atom_type_description
_atom_type_scat_dispersion_real
_atom_type_scat_dispersion_imag
_atom_type_scat_source
C C 0.0033 0.0016 'International Tables Vol C Tables 4.2.6.8 and 6.1.1.4'
H H 0.0000 0.0000 'International Tables Vol C Tables 4.2.6.8 and 6.1.1.4'
N N 0.0061 0.0033 'International Tables Vol C Tables 4.2.6.8 and 6.1.1.4'
O O 0.0106 0.0060 'International Tables Vol C Tables 4.2.6.8 and 6.1.1.4'
Cl Cl 0.1484 0.1585 'International Tables Vol C Tables 4.2.6.8 and 6.1.1.4'
Fe Fe 0.3463 0.8444 'International Tables Vol C Tables 4.2.6.8 and 6.1.1.4'

loop_
_geom_angle_atom_site_label_1
_geom_angle_atom_site_label_2
_geom_angle_atom_site_label_3
_geom_angle
O2A Fe O2B 97.82(9)
O2A Fe O2C 89.39(9)
O2B Fe O2C 89.41(9)
O2A Fe O1B 162.85(9)
O2B Fe O1B 79.75(8)
O2C Fe O1B 107.48(9)
O2A Fe O1C 99.34(9)
O2B Fe O1C 159.42(9)
O2C Fe O1C 79.51(9)
O1B Fe O1C 87.05(8)
O2A Fe O1A 78.90(8)
O2B Fe O1A 105.77(9)
O2C Fe O1A 161.85(9)
O1B Fe O1A 85.40(8)
O1C Fe O1A 88.67(9)
C2A O1A Fe 112.41(19)
C3A O2A Fe 116.62(19)
C2B O1B Fe 112.55(18)
C3B O2B Fe 115.26(19)
C2C O1C Fe 112.24(19)
C3C O2C Fe 115.48(19)
C2A N1A C6A 121.3(3)
C2A N1A C1A 118.8(3)
C6A N1A C1A 119.9(3)
C7A N2A C8A 124.7(3)
C2B N1B C6B 120.7(3)
C2B N1B C1B 119.0(3)
C6B N1B C1B 120.3(3)
C7B N2B C8B 123.0(3)
C2C N1C C6C 120.4(3)
C2C N1C C1C 119.4(3)
C6C N1C C1C 120.1(3)
C7C N2C C8C 122.1(3)
C10B N00 C10C 114.3(3)
C10B N00 C10A 111.4(3)
C10C N00 C10A 113.6(3)
O1A C2A N1A 121.8(3)
O1A C2A C3A 118.9(3)
N1A C2A C3A 119.3(3)
O2A C3A C4A 127.3(3)
O2A C3A C2A 113.1(3)
C4A C3A C2A 119.6(3)
C3A C4A C5A 117.9(3)
C3A C4A C7A 123.4(3)
C5A C4A C7A 118.7(3)
C6A C5A C4A 121.8(3)
C5A C6A N1A 120.1(3)
O3A C7A N2A 124.1(3)
O3A C7A C4A 121.0(3)
N2A C7A C4A 115.0(3)
N2A C8A C9A 109.9(3)
C8A C9A C10A 111.0(3)
N00 C10A C9A 117.4(3)
O1B C2B N1B 121.1(3)
O1B C2B C3B 118.9(3)
N1B C2B C3B 120.0(3)
O2B C3B C4B 127.3(3)
O2B C3B C2B 113.4(3)
C4B C3B C2B 119.3(3)
C3B C4B C5B 117.8(3)
C3B C4B C7B 124.6(3)
C5B C4B C7B 117.5(3)
C6B C5B C4B 121.5(3)
C5B C6B N1B 120.5(3)
O3B C7B N2B 123.1(3)
O3B C7B C4B 120.8(3)
N2B C7B C4B 116.1(3)
N2B C8B C9B 111.1(3)
C8B C9B C10B 112.5(3)
N00 C10B C9B 113.5(3)
O1C C2C N1C 121.2(3)
O1C C2C C3C 118.9(3)
N1C C2C C3C 119.8(3)
O2C C3C C4C 127.3(3)
O2C C3C C2C 113.4(3)
C4C C3C C2C 119.3(3)
C3C C4C C5C 118.0(3)
C3C C4C C7C 125.2(3)
C5C C4C C7C 116.8(3)
C6C C5C C4C 121.6(3)
C5C C6C N1C 120.8(3)
O3C C7C N2C 122.6(3)
O3C C7C C4C 120.1(3)
N2C C7C C4C 117.3(3)
N2C C8C C9C 114.1(3)
C10C C9C C8C 113.3(3)
N00 C10C C9C 111.9(3)
C1S1 N1S C1S3 119.7(5)
C1S1 N1S C1S2 122.6(5)
C1S3 N1S C1S2 117.5(5)
O1S C1S1 N1S 127.0(5)
C2S2 O2S1 C2S3 113.9(6)
C2S4 C2S3 O2S1 105.1(7)
C2S6 O2S2 C2S4 109.0(8)
O2S2 C2S6 C2S2 102.6(9)
C2S1 C2S2 O2S1 109.7(5)
C2S1 C2S2 C2S6 152.3(7)
O2S1 C2S2 C2S6 43.2(5)
C2S3 C2S4 C2S5 87.6(7)
C2S3 C2S4 O2S2 42.3(5)
C2S5 C2S4 O2S2 104.8(7)

loop_
_geom_bond_atom_site_label_1
_geom_bond_atom_site_label_2
_geom_bond_distance
Fe O2A 1.986(2)
Fe O2B 1.991(2)
Fe O2C 2.000(2)
Fe O1B 2.043(2)
Fe O1C 2.057(2)
Fe O1A 2.071(2)
O1A C2A 1.277(4)
O2A C3A 1.326(4)
O1B C2B 1.279(4)
O2B C3B 1.330(4)
O1C C2C 1.276(4)
O2C C3C 1.319(4)
O3A C7A 1.239(4)
O3B C7B 1.237(4)
O3C C7C 1.240(4)
N1A C2A 1.347(4)
N1A C6A 1.378(4)
N1A C1A 1.479(4)
N2A C7A 1.331(4)
N2A C8A 1.465(4)
N1B C2B 1.350(4)
N1B C6B 1.375(4)
N1B C1B 1.465(4)
N2B C7B 1.337(4)
N2B C8B 1.450(4)
N1C C2C 1.346(4)
N1C C6C 1.386(5)
N1C C1C 1.466(4)
N2C C7C 1.335(5)
N2C C8C 1.460(4)
N00 C10B 1.451(4)
N00 C10C 1.463(4)
N00 C10A 1.465(4)
C2A C3A 1.440(4)
C3A C4A 1.382(4)
C4A C5A 1.410(5)
C4A C7A 1.501(5)
C5A C6A 1.349(5)
C8A C9A 1.519(5)
C9A C10A 1.536(5)
C2B C3B 1.437(4)
C3B C4B 1.381(5)
C4B C5B 1.421(5)
C4B C7B 1.495(5)
C5B C6B 1.350(5)
C8B C9B 1.517(5)
C9B C10B 1.524(5)
C2C C3C 1.452(5)
C3C C4C 1.376(5)
C4C C5C 1.420(5)
C4C C7C 1.504(5)
C5C C6C 1.342(5)
C8C C9C 1.530(5)
C9C C10C 1.527(5)
N1S C1S1 1.325(6)
N1S C1S3 1.447(8)
N1S C1S2 1.456(7)
O1S C1S1 1.211(6)
O2S1 C2S2 1.444(9)
O2S1 C2S3 1.499(14)
C2S1 C2S2 1.426(10)
C2S3 C2S4 1.450(11)
O2S2 C2S6 1.387(17)
O2S2 C2S4 1.547(11)
C2S5 C2S4 1.542(13)
C2S6 C2S2 1.505(13)
